data_2001396
loop_
_publ_author_name
'Blake, A. J.'
'Radek, C.'
'Schr\"oder, M.'

_publ_section_title
;
 Tetra(<i>n</i>-butyl)ammonium trifluoromethanesulfonate
;
_journal_issue 9
_journal_name_full 'Acta Crystallographica Section C'
_journal_page_first 1652
_journal_page_last 1654
_journal_paper_doi 10.1107/S0108270193001544
_journal_volume 49
_journal_year 1993
_chemical_formula_sum 'C17 H36 F3 N O3 S'
_chemical_formula_weight 391.5
_symmetry_cell_setting monoclinic
_symmetry_space_group_name_Hall '-P 2yab'
_symmetry_space_group_name_H-M 'P 1 21/a 1'
_atom_type_scat_source SHELXS76
_cell_angle_alpha 90.0
_cell_angle_beta 114.67(2)
_cell_angle_gamma 90.0
_cell_formula_units_Z 8
_cell_length_a 15.531(4)
_cell_length_b 18.136(6)
_cell_length_c 16.895(4)
_cell_measurement_reflns_used 41
_cell_measurement_temperature 150.0
_cell_measurement_theta_max 16
_cell_measurement_theta_min 15
_cell_volume 4324(2)
_diffrn_measurement_device 'Stoe STADI-4'
_diffrn_measurement_method \w-2\q
_diffrn_radiation_type MoK\a
_diffrn_radiation_wavelength 0.71073
_diffrn_reflns_limit_h_max 15
_diffrn_reflns_limit_h_min -16
_diffrn_reflns_limit_k_max 19
_diffrn_reflns_limit_k_min 0
_diffrn_reflns_limit_l_max 18
_diffrn_reflns_limit_l_min 0
_diffrn_reflns_number 5901
_diffrn_reflns_theta_max 22.5
_diffrn_standards_decay_% 2.5
_diffrn_standards_interval_time 60
_diffrn_standards_number 3
_exptl_absorpt_coefficient_mu 0.181
_exptl_absorpt_correction_type none
_exptl_crystal_colour Colourless
_exptl_crystal_density_diffrn 1.202
_exptl_crystal_description Block
_exptl_crystal_size_max 1.04
_exptl_crystal_size_mid 0.70
_exptl_crystal_size_min 0.70
_refine_diff_density_max 0.72
_refine_diff_density_min -0.64
_refine_ls_extinction_method none
_refine_ls_goodness_of_fit_obs 1.342
_refine_ls_hydrogen_treatment refU
_refine_ls_number_parameters 450
_refine_ls_number_reflns 3823
_refine_ls_R_factor_obs 0.0557
_refine_ls_shift/esd_max 0.001
_refine_ls_structure_factor_coef F
_refine_ls_weighting_details 'w = [\s^2^F + 0.000228F^2^]^-1^'
_refine_ls_weighting_scheme calc
_refine_ls_wR_factor_obs 0.0661
_reflns_number_observed 3823
_reflns_number_total 5901
_reflns_observed_criterion F>4\s(F)
_cod_data_source_file ha1038.cif
_cod_data_source_block ha1038_structure_1_of_1
_cod_depositor_comments
;
The following automatic conversions were performed:

'_refine_ls_weighting_scheme' value '[\s^2^F + 0.000228F^2^]^-1^' was
changed to 'calc'. New tag '_refine_ls_weighting_details' was
created. The value of the new tag was set to 'w = [\s^2^F +
0.000228F^2^]^-1^'.

Automatic conversion script
Id: cif_fix_values 3143 2015-03-26 13:38:13Z robertas 
;
_cod_original_cell_volume 4324
_cod_database_code 2001396

loop_
_atom_site_label
_atom_site_fract_x
_atom_site_fract_y
_atom_site_fract_z
_atom_site_U_iso_or_equiv
S(1A) .06121(9) .16678(7) .87909(8) .0366(8)
O(1A) .0271(2) .20308(19) .7971(2) .046(2)
O(2A) .1541(3) .1345(3) .9036(3) .087(4)
O(3A) .0511(4) .2029(2) .9476(3) .086(4)
C(1A) -.0101(4) .0853(3) .8614(3) .051(4)
F(1A) .0131(2) .04280(17) .93037(19) .059(2)
F(2A) -.0150(4) .0452(2) .7973(3) .141(5)
F(3A) -.1015(3) .1062(3) .8413(3) .113(4)
S(1B) -.48274(8) .76989(7) .61336(7) .0336(8)
O(1B) -.5683(2) .7400(2) .6135(2) .053(3)
O(2B) -.4770(3) .7650(2) .5312(2) .056(3)
O(3B) -.3978(2) .7524(2) .6884(2) .048(2)
C(1B) -.4953(3) .8682(3) .6249(3) .045(4)
F(1B) -.5716(2) .89545(18) .5596(2) .074(3)
F(2B) -.42171(19) .90605(16) .6257(2) .057(2)
F(3B) -.5008(3) .8847(2) .6989(2) .092(3)
N(1C) -.2758(2) .26923(19) .6927(2) .026(2)
C(1C) -.2027(3) .2347(3) .6661(3) .030(3)
C(2C) -.2398(3) .2085(3) .5722(3) .034(3)
C(3C) -.1578(3) .1762(3) .5552(3) .040(3)
C(4C) -.1909(4) .1521(3) .4605(3) .047(4)
C(5C) -.2279(3) .2841(3) .7908(3) .026(3)
C(6C) -.1424(3) .3346(3) .8211(3) .029(3)
C(7C) -.1112(3) .3519(3) .9167(3) .042(4)
C(8C) -.0190(3) .3952(3) .9552(3) .046(4)
C(9C) -.3115(3) .3401(3) .6410(3) .030(3)
C(10C) -.3692(3) .3903(3) .6724(3) .033(3)
C(11C) -.4007(4) .4582(3) .6133(3) .045(4)
C(12C) -.4527(4) .5137(3) .6449(3) .055(4)
C(13C) -.3605(3) .2191(3) .6737(3) .029(3)
C(14C) -.3361(3) .1415(3) .7114(3) .042(4)
C(15C) -.4164(4) .0898(4) .6779(5) .090(6)
C(16) -.4933(6) .1133(5) .7088(6) .0500
C(16') -.5232(5) .1085(8) .6440(9) .0500
N(1D) .1289(2) .1709(2) .1967(2) .025(2)
C(1D) .1449(3) .1086(3) .1442(3) .029(3)
C(2D) .2447(3) .1043(3) .1470(3) .035(3)
C(3D) .2542(3) .0330(3) .1042(3) .044(4)
C(4D) .3481(4) .0287(3) .0968(4) .058(4)
C(5D) .1933(3) .1640(3) .2939(3) .027(3)
C(6D) .1967(3) .0886(3) .3334(3) .034(3)
C(7D) .2440(4) .0962(3) .4331(3) .041(4)
C(8D) .2622(4) .0221(3) .4771(3) .061(4)
C(9D) .1504(3) .2439(2) .1648(3) .030(3)
C(10D) .1266(3) .3124(2) .2034(3) .033(3)
C(11D) .1825(3) .3780(3) .1937(3) .038(3)
C(12D) .1581(4) .4494(3) .2260(4) .052(4)
C(13D) .0263(3) .1670(3) .1857(3) .028(3)
C(14D) -.0491(3) .1793(3) .0939(3) .034(3)
C(15D) -.1460(3) .1693(3) .0930(3) .045(4)
C(16D) -.2267(3) .1808(3) .0036(3) .050(4)
H(1C) -.1724 .1878 .7078 .0563
H(2C) -.1482 .2752 .6761 .0563
H(3C) -.2932 .1667 .5609 .0563
H(4C) -.2705 .2545 .5289 .0563
H(5C) -.1293 .1290 .5971 .0563
H(6C) -.1032 .2175 .5697 .0563
H(7C) -.1317 .1296 .4507 .0563
H(8C) -.2192 .1990 .4182 .0563
H(9C) -.2452 .1105 .4456 .0563
H(10C) -.2054 .2318 .8235 .0563
H(11C) -.2798 .3087 .8097 .0563
H(12C) -.1609 .3852 .7840 .0563
H(13C) -.0854 .3077 .8117 .0563
H(14C) -.1660 .3839 .9242 .0563
H(15C) -.1015 .3006 .9520 .0563
H(16C) -.0004 .4058 1.0233 .0563
H(17C) -.0279 .4469 .9209 .0563
H(18C) .0366 .3636 .9487 .0563
H(19C) -.3554 .3252 .5743 .0563
H(20C) -.2507 .3708 .6438 .0563
H(21C) -.4308 .3611 .6701 .0563
H(22C) -.3264 .4075 .7385 .0563
H(23C) -.4474 .4407 .5483 .0563
H(24C) -.3389 .4845 .6119 .0563
H(25C) -.4736 .5605 .6015 .0563
H(26C) -.4066 .5318 .7098 .0563
H(27C) -.5150 .4881 .6461 .0563
H(28C) -.4054 .2445 .7004 .0563
H(29C) -.3987 .2144 .6039 .0563
H(30C) -.3114 .1450 .7813 .0563
H(31C) -.2801 .1201 .6958 .0563
H(32) -.3932 .0340 .7019 .0600
H(33) -.4476 .0880 .6070 .0600
H(32') -.4031 .0487 .7288 .0600
H(33') -.4129 .0622 .6220 .0600
H(34) -.5528 .0758 .6842 .0600
H(35) -.5181 .1683 .6839 .0600
H(36) -.4636 .1143 .7787 .0600
H(34') -.5643 .0585 .6239 .0600
H(35') -.5431 .1456 .5893 .0600
H(36') -.5364 .1345 .6954 .0600
H(1D) .1310 .0572 .1689 .0563
H(2D) .0952 .1154 .0771 .0563
H(3D) .2966 .1054 .2139 .0563
H(4D) .2559 .1507 .1124 .0563
H(5D) .1973 .0299 .0398 .0563
H(6D) .2492 -.0129 .1428 .0563
H(7D) .3520 -.0227 .0662 .0563
H(8D) .4055 .0314 .1610 .0563
H(9D) .3536 .0742 .0580 .0563
H(10D) .1689 .2029 .3285 .0563
H(11D) .2644 .1783 .3032 .0563
H(12D) .1256 .0674 .3132 .0563
H(13D) .2373 .0513 .3124 .0563
H(14D) .1982 .1277 .4538 .0563
H(15D) .3107 .1248 .4517 .0563
H(16D) .2955 .0296 .5469 .0563
H(17D) .3084 -.0097 .4570 .0563
H(18D) .1959 -.0068 .4592 .0563
H(19D) .1105 .2461 .0950 .0563
H(20D) .2253 .2453 .1803 .0563
H(21D) .0517 .3238 .1698 .0563
H(22D) .1446 .3032 .2716 .0563
H(23D) .1676 .3844 .1256 .0563
H(24D) .2572 .3672 .2304 .0563
H(25D) .1998 .4938 .2175 .0563
H(26D) .1734 .4441 .2943 .0563
H(27D) .0838 .4613 .1895 .0563
H(28D) .0169 .2085 .2272 .0563
H(29D) .0149 .1131 .2067 .0563
H(30D) -.0396 .1399 .0502 .0563
H(31D) -.0429 .2345 .0730 .0563
H(32D) -.1509 .1139 .1143 .0563
H(33D) -.1539 .2084 .1377 .0563
H(34D) -.2936 .1728 .0076 .0563
H(35D) -.2204 .1417 -.0419 .0563
H(36D) -.2234 .2362 -.0185 .0563

loop_
_geom_angle_atom_site_label_1
_geom_angle_atom_site_label_2
_geom_angle_atom_site_label_3
_geom_angle
_geom_angle_publ_flag
O(1A) S(1A) O(2A) 112.8(3) yes
O(1A) S(1A) O(3A) 117.7(3) yes
O(1A) S(1A) C(1A) 105.4(3) yes
O(2A) S(1A) O(3A) 113.4(3) yes
O(2A) S(1A) C(1A) 100.7(3) yes
O(3A) S(1A) C(1A) 104.5(3) yes
S(1A) C(1A) F(1A) 114.4(4) yes
S(1A) C(1A) F(2A) 115.1(5) yes
S(1A) C(1A) F(3A) 108.5(4) no
F(1A) C(1A) F(2A) 108.2(5) no
F(1A) C(1A) F(3A) 104.7(5) yes
F(2A) C(1A) F(3A) 105.0(5) yes
O(1B) S(1B) O(2B) 114.3(2) yes
O(1B) S(1B) O(3B) 115.2(2) yes
O(1B) S(1B) C(1B) 103.3(2) yes
O(2B) S(1B) O(3B) 116.0(2) yes
O(2B) S(1B) C(1B) 102.6(2) yes
O(3B) S(1B) C(1B) 102.9(2) yes
S(1B) C(1B) F(1B) 112.0(4) no
S(1B) C(1B) F(2B) 112.3(4) yes
S(1B) C(1B) F(3B) 112.2(4) yes
F(1B) C(1B) F(2B) 106.3(4) yes
F(1B) C(1B) F(3B) 108.2(4) no
C(1C) C(2C) C(3C) 109.4(4) no
C(2C) C(3C) C(4C) 111.3(4) no
N(1C) C(5C) C(6C) 115.7(4) yes
C(5C) C(6C) C(7C) 109.3(4) no
C(6C) C(7C) C(8C) 112.8(4) yes
N(1C) C(9C) C(10C) 115.6(4) yes
C(9C) C(10C) C(11C) 109.2(4) no
C(10C) C(11C) C(12C) 111.9(4) no
N(1C) C(13C) C(14C) 114.9(4) yes
C(13C) C(14C) C(15C) 113.9(5) yes
C(14C) C(15C) C(16) 110.1(6) no
C(14C) C(15C) C(16') 127.4(7) yes
C(1D) N(1D) C(5D) 111.9(3) no
C(1D) N(1D) C(9D) 109.1(3) no
C(1D) N(1D) C(13D) 108.2(3) no
C(5D) N(1D) C(9D) 108.1(3) no
C(5D) N(1D) C(13D) 108.0(3) no
C(9D) N(1D) C(13D) 111.7(3) no
N(1D) C(1D) C(2D) 115.5(4) yes
C(1D) C(2D) C(3D) 109.1(4) no
C(2D) C(3D) C(4D) 111.8(4) no
N(1D) C(5D) C(6D) 115.7(4) yes
C(5D) C(6D) C(7D) 108.3(4) no
C(2B) C(1B) F(3B) 105.5(4) yes
C(1C) N(1C) C(5C) 107.9(3) yes
C(1C) N(1C) C(9C) 108.4(3) no
C(1C) N(1C) C(13C) 112.3(3) yes
C(5C) N(1C) C(9C) 111.6(3) no
C(5C) N(1C) C(13C) 108.7(3) no
C(9C) N(1C) C(13C) 107.9(3) yes
N(1C) C(1C) C(2C) 115.7(4) yes
C(6D) C(7D) C(8D) 111.5(4) no
N(1D) C(9D) C(10D) 115.5(4) yes
C(9D) C(10D) C(11D) 109.9(4) no
C(10D) C(11D) C(12D) 112.9(4) yes
N(1D) C(13D) C(14D) 116.0(4) yes
C(13D) C(14D) C(15D) 109.5(4) no
C(14D) C(15D) C(16D) 113.5(4) yes

loop_
_geom_bond_atom_site_label_1
_geom_bond_atom_site_label_2
_geom_bond_distance
_geom_bond_publ_flag
S(1A) O(1A) 1.421(4) yes
S(1A) O(2A) 1.448(5) yes
S(1A) O(3A) 1.394(5) yes
S(1A) C(1A) 1.794(6) yes
C(1A) F(1A) 1.317(7) yes
C(1A) F(2A) 1.281(8) yes
C(1A) F(3A) 1.368(7) yes
S(1B) O(1B) 1.437(4) yes
S(1B) O(2B) 1.431(4) yes
S(1B) O(3B) 1.433(4) yes
S(1B) C(1B) 1.812(6) yes
C(1B) F(1B) 1.332(7) yes
C(1B) F(2B) 1.328(6) yes
C(1B) F(3B) 1.322(7) yes
N(1C) C(1C) 1.520(6) yes
N(1C) C(5C) 1.530(6) yes
N(1C) C(9C) 1.522(6) yes
N(1C) C(13C) 1.519(6) yes
C(1C) C(2C) 1.520(7) no
C(2C) C(3C) 1.535(7) no
C(3C) C(4C) 1.526(7) no
C(5C) C(6C) 1.515(6) no
C(6C) C(7C) 1.513(7) no
C(7C) C(8C) 1.520(7) no
C(9C) C(10C) 1.521(7) no
C(10C) C(11C) 1.532(7) no
C(11C) C(12C) 1.520(8) no
C(13C) C(14C) 1.526(7) no
C(14C) C(15C) 1.472(9) no
C(15C) C(16) 1.549(12) no
C(15C) C(16') 1.549(14) no
N(1D) C(1D) 1.519(6) yes
N(1D) C(5D) 1.530(6) yes
N(1D) C(9D) 1.520(6) yes
N(1D) C(13D) 1.527(6) yes
C(1D) C(2D) 1.531(7) no
C(2D) C(3D) 1.519(7) no
C(3D) C(4D) 1.516(8) no
C(5D) C(6D) 1.514(7) no
C(6D) C(7D) 1.536(7) no
C(7D) C(8D) 1.505(8) no
C(9D) C(10D) 1.519(7) no
C(10D) C(11D) 1.522(7) no
C(11D) C(12D) 1.514(8) no
C(13D) C(14D) 1.520(7) no
C(14D) C(15D) 1.510(7) no
C(15D) C(16D) 1.522(8) no

loop_
_geom_torsion_atom_site_label_1
_geom_torsion_atom_site_label_2
_geom_torsion_atom_site_label_3
_geom_torsion_atom_site_label_4
_geom_torsion
_geom_torsion_publ_flag
C(1C) N(1C) C(9C) C(10C) -167.6(4) yes
C(5C) N(1C) C(9C) C(10C) -48.8(5) yes
C(13C) N(1C) C(9C) C(10C) 70.6(5) yes
N(1C) C(13C) C(14C) C(15C) -168.3(4) yes
C(13C) C(14C) C(15C) C(16') -27.8(10) yes
C(1D) N(1D) C(5D) C(6D) -47.9(5) yes
C(9D) N(1D) C(5D) C(6D) -168.0(4) yes
C(13D) N(1D) C(5D) C(6D) 71.0(5) yes
N(1D) C(5D) C(6D) C(7D) -166.5(4) yes
N(1D) C(9D) C10D) C(11D) 159.3(4) yes
